data_7117287
loop_
_publ_author_name
'G. A. Senchyk'
'E. M. Wylie'
'S. Prizio'
'J. E. S. Szymanowski'
'G. E. Sigmon'
'P. C. Burns'

_publ_section_title
;
 Hybrid uranyl-vanadium nano-wheels
;
_journal_name_full Chem.Commun.
_journal_page_first 10134
_journal_paper_doi 10.1039/C5cc01524C
_journal_volume 51
_journal_year 2015
_chemical_formula_moiety 'U2 V16 O50, 8(C6 H11 N2), H2 O'
_chemical_formula_sum 'C48 H90 N16 O51 U2 V16'
_chemical_formula_weight 2998.46
_chemical_name_systematic
;
 ?
;
_space_group_IT_number 15
_space_group_name_Hall '-C 2yc'
_symmetry_cell_setting monoclinic
_symmetry_space_group_name_Hall '-C 2yc'
_symmetry_space_group_name_H-M 'C 1 2/c 1'
_atom_sites_solution_hydrogens geom
_atom_sites_solution_primary direct
_atom_sites_solution_secondary difmap
_audit_creation_method SHELXL-97
_audit_update_record
;
2015-02-19 deposited with the CCDC.
2015-05-14 downloaded from the CCDC.
;
_cell_angle_alpha 90.00
_cell_angle_beta 112.886(2)
_cell_angle_gamma 90.00
_cell_formula_units_Z 4
_cell_length_a 23.656(4)
_cell_length_b 14.981(2)
_cell_length_c 27.970(4)
_cell_measurement_reflns_used 39230
_cell_measurement_temperature 140(2)
_cell_measurement_theta_max 26.69
_cell_measurement_theta_min 1.58
_cell_volume 9132(2)
_computing_cell_refinement 'Bruker APEX2'
_computing_data_collection 'Bruker APEX2'
_computing_data_reduction 'Bruker APEX2'
_computing_molecular_graphics 'Diamond 2.1e (Brandendurg, 1999)'
_computing_publication_material 'WinGX v2013.3 (Farrugia, 2012)'
_computing_structure_refinement 'SHELXL-97 (Sheldrick, 2008)'
_computing_structure_solution 'SHELXL-97 (Sheldrick, 2008)'
_diffrn_ambient_temperature 140(2)
_diffrn_measured_fraction_theta_full 0.992
_diffrn_measured_fraction_theta_max 0.992
_diffrn_measurement_device_type 'Bruker ApexII CCD'
_diffrn_measurement_method 'w scans'
_diffrn_radiation_monochromator graphite
_diffrn_radiation_source 'fine-focus sealed tube'
_diffrn_radiation_type MoK\a
_diffrn_radiation_wavelength 0.71073
_diffrn_reflns_av_R_equivalents 0.0616
_diffrn_reflns_av_sigmaI/netI 0.0563
_diffrn_reflns_limit_h_max 29
_diffrn_reflns_limit_h_min -29
_diffrn_reflns_limit_k_max 18
_diffrn_reflns_limit_k_min -18
_diffrn_reflns_limit_l_max 35
_diffrn_reflns_limit_l_min -35
_diffrn_reflns_number 39230
_diffrn_reflns_theta_full 26.69
_diffrn_reflns_theta_max 26.69
_diffrn_reflns_theta_min 1.58
_diffrn_standards_decay_% 0
_exptl_absorpt_coefficient_mu 5.185
_exptl_absorpt_correction_T_max 0.9034
_exptl_absorpt_correction_T_min 0.7815
_exptl_absorpt_correction_type semiempirical
_exptl_absorpt_process_details SADABS
_exptl_crystal_colour green
_exptl_crystal_density_diffrn 2.181
_exptl_crystal_density_method 'not measured'
_exptl_crystal_description prism
_exptl_crystal_F_000 5800
_exptl_crystal_size_max 0.05
_exptl_crystal_size_mid 0.05
_exptl_crystal_size_min 0.02
_refine_diff_density_max 2.791
_refine_diff_density_min -1.637
_refine_diff_density_rms 0.245
_refine_ls_extinction_method none
_refine_ls_goodness_of_fit_ref 1.101
_refine_ls_hydrogen_treatment mixed
_refine_ls_matrix_type full
_refine_ls_number_parameters 612
_refine_ls_number_reflns 9580
_refine_ls_number_restraints 0
_refine_ls_restrained_S_all 1.101
_refine_ls_R_factor_all 0.0867
_refine_ls_R_factor_gt 0.0636
_refine_ls_shift/su_max 0.000
_refine_ls_shift/su_mean 0.000
_refine_ls_structure_factor_coef Fsqd
_refine_ls_weighting_details 'calc w=1/[\s^2^(Fo^2^)+(0.0688P)^2^+305.8080P] where P=(Fo^2^+2Fc^2^)/3'
_refine_ls_weighting_scheme calc
_refine_ls_wR_factor_gt 0.1580
_refine_ls_wR_factor_ref 0.1710
_reflns_number_gt 7571
_reflns_number_total 9580
_reflns_threshold_expression >2sigma(I)
_cod_data_source_file c5cc01524c2.cif
_cod_data_source_block 3
_cod_original_sg_symbol_H-M 'C 2/c'
_cod_database_code 7117287

loop_
_symmetry_equiv_pos_as_xyz
'x, y, z'
'-x, y, -z+1/2'
'x+1/2, y+1/2, z'
'-x+1/2, y+1/2, -z+1/2'
'-x, -y, -z'
'x, -y, z-1/2'
'-x+1/2, -y+1/2, -z'
'x+1/2, -y+1/2, z-1/2'

loop_
_atom_site_label
_atom_site_type_symbol
_atom_site_fract_x
_atom_site_fract_y
_atom_site_fract_z
_atom_site_U_iso_or_equiv
_atom_site_adp_type
_atom_site_occupancy
_atom_site_symmetry_multiplicity
_atom_site_calc_flag
_atom_site_refinement_flags
_atom_site_disorder_assembly
_atom_site_disorder_group
U1 U 0.341509(17) 0.17748(3) 0.106097(15) 0.02393(12) Uani 1 1 d . . .
V1 V 0.40297(7) 0.34253(10) 0.04110(6) 0.0172(3) Uani 1 1 d . . .
V2 V 0.32302(7) 0.49583(11) 0.05299(6) 0.0206(3) Uani 1 1 d . . .
V3 V 0.37439(7) 0.38916(12) 0.15640(6) 0.0234(4) Uani 1 1 d . . .
V4 V 0.24558(8) 0.45699(11) 0.13653(7) 0.0231(4) Uani 1 1 d . . .
V5 V 0.25637(8) 0.26187(12) 0.17231(6) 0.0234(4) Uani 1 1 d . . .
V6 V 0.36499(7) 0.20784(11) -0.07671(6) 0.0207(3) Uani 1 1 d . . .
V7 V 0.31656(7) 0.39657(10) -0.06996(6) 0.0199(3) Uani 1 1 d . . .
V8 V 0.16920(8) 0.45991(11) 0.01004(7) 0.0102(3) Uani 0.80 1 d P . .
V8A V 0.1587(3) 0.3994(4) -0.0009(2) 0.0030(11) Uiso 0.20 1 d P . .
O1 O 0.2868(3) 0.2673(4) 0.0791(3) 0.0243(15) Uani 1 1 d . . .
O2 O 0.3963(3) 0.0898(5) 0.1363(3) 0.0297(16) Uani 1 1 d . . .
O3 O 0.4726(3) 0.3710(5) 0.0517(3) 0.0250(15) Uani 1 1 d . . .
O4 O 0.4072(3) 0.2437(4) 0.0708(3) 0.0230(14) Uani 1 1 d . . .
O5 O 0.3729(3) 0.3014(4) -0.0297(3) 0.0223(14) Uani 1 1 d . . .
O6 O 0.3374(3) 0.4290(4) 0.0017(3) 0.0229(14) Uani 1 1 d . . .
O7 O 0.3878(3) 0.4100(5) 0.0941(3) 0.0239(15) Uani 1 1 d . . .
O8 O 0.3580(3) 0.5887(5) 0.0571(3) 0.0295(16) Uani 1 1 d . . .
O9 O 0.2468(3) 0.5193(5) 0.0190(3) 0.0263(15) Uani 1 1 d . . .
O10 O 0.3114(3) 0.4818(4) 0.1172(3) 0.0230(14) Uani 1 1 d . . .
O11 O 0.4244(3) 0.4473(5) 0.2020(3) 0.0324(17) Uani 1 1 d . . .
O12 O 0.4027(3) 0.2837(5) 0.1650(3) 0.0241(14) Uani 1 1 d . . .
O13 O 0.3066(3) 0.3660(5) 0.1771(3) 0.0251(15) Uani 1 1 d . . .
O14 O 0.2446(3) 0.5237(5) 0.1811(3) 0.0337(18) Uani 1 1 d . . .
O15 O 0.1922(3) 0.5018(4) 0.0804(3) 0.0213(14) Uani 1 1 d . . .
O16 O 0.1957(3) 0.3563(5) 0.1326(3) 0.0243(14) Uani 1 1 d . . .
O17 O 0.2448(3) 0.2557(5) 0.2261(3) 0.0316(17) Uani 1 1 d . . .
O18 O 0.3113(3) 0.1850(5) 0.1774(3) 0.0287(16) Uani 1 1 d . . .
O19 O 0.3083(3) 0.3041(4) -0.1204(3) 0.0216(14) Uani 1 1 d . . .
O20 O 0.4236(3) 0.2145(5) -0.0919(3) 0.0305(16) Uani 1 1 d . . .
O21 O 0.3792(3) 0.1202(4) -0.0349(3) 0.0260(15) Uani 1 1 d . . .
O22 O 0.3503(3) 0.4756(4) -0.0888(3) 0.0280(16) Uani 1 1 d . . .
O23 O 0.2409(3) 0.4222(5) -0.0928(3) 0.0276(15) Uani 1 1 d . . .
O24 O 0.1182(3) 0.5259(5) -0.0277(3) 0.0346(18) Uani 1 1 d . . .
O25 O 0.1831(3) 0.3806(5) -0.0242(3) 0.0341(18) Uani 1 1 d . . .
O1W O 0.5000 0.1935(8) 0.2500 0.043(3) Uani 1 2 d S . .
H1WA H 0.4740 0.2266 0.2273 0.065 Uiso 0.50 1 d PR . .
H1WB H 0.5260 0.2266 0.2727 0.065 Uiso 0.50 1 d PR . .
C1 C 0.2833(7) 0.6472(8) -0.0688(6) 0.051(3) Uani 1 1 d . . .
H1 H 0.2916 0.5856 -0.0709 0.061 Uiso 1 1 calc R . .
C2 C 0.2334(10) 0.7672(11) -0.0733(8) 0.077(6) Uani 1 1 d . . .
H2 H 0.2008 0.8081 -0.0791 0.092 Uiso 1 1 calc R . .
C3 C 0.2927(11) 0.7872(11) -0.0578(8) 0.084(6) Uani 1 1 d . . .
H3 H 0.3099 0.8453 -0.0498 0.101 Uiso 1 1 calc R . .
C4 C 0.3901(7) 0.6964(13) -0.0437(7) 0.073(5) Uani 1 1 d . . .
H4A H 0.4005 0.7156 -0.0732 0.087 Uiso 1 1 calc R . .
H4B H 0.4016 0.6329 -0.0360 0.087 Uiso 1 1 calc R . .
C5 C 0.4249(10) 0.7585(14) 0.0072(10) 0.105(7) Uani 1 1 d . . .
H5A H 0.3993 0.8104 0.0064 0.157 Uiso 1 1 calc R . .
H5B H 0.4642 0.7789 0.0071 0.157 Uiso 1 1 calc R . .
H5C H 0.4322 0.7237 0.0387 0.157 Uiso 1 1 calc R . .
C6 C 0.1705(9) 0.6237(14) -0.1021(12) 0.139(13) Uani 1 1 d . . .
H6A H 0.1811 0.5605 -0.0951 0.208 Uiso 1 1 calc R . .
H6B H 0.1513 0.6334 -0.1397 0.208 Uiso 1 1 calc R . .
H6C H 0.1417 0.6409 -0.0863 0.208 Uiso 1 1 calc R . .
C7 C 0.0862(5) 0.1132(7) 0.1522(4) 0.026(2) Uani 1 1 d . . .
H7 H 0.1165 0.1433 0.1438 0.032 Uiso 1 1 calc R . .
C8 C 0.0020(5) 0.0392(9) 0.1445(5) 0.040(3) Uani 1 1 d . . .
H8 H -0.0363 0.0093 0.1298 0.047 Uiso 1 1 calc R . .
C9 C 0.0360(6) 0.0525(8) 0.1957(5) 0.039(3) Uani 1 1 d . . .
H9 H 0.0259 0.0334 0.2237 0.046 Uiso 1 1 calc R . .
C10 C 0.1380(6) 0.1243(10) 0.2475(5) 0.046(3) Uani 1 1 d . . .
H10A H 0.1703 0.1540 0.2390 0.055 Uiso 1 1 calc R . .
H10B H 0.1562 0.0695 0.2673 0.055 Uiso 1 1 calc R . .
C11 C 0.1201(10) 0.1841(15) 0.2810(7) 0.096(7) Uani 1 1 d . . .
H11A H 0.1042 0.2402 0.2626 0.144 Uiso 1 1 calc R . .
H11B H 0.1559 0.1966 0.3129 0.144 Uiso 1 1 calc R . .
H11C H 0.0882 0.1554 0.2898 0.144 Uiso 1 1 calc R . .
C12 C 0.0132(5) 0.0770(8) 0.0620(4) 0.035(3) Uani 1 1 d . . .
H12A H 0.0325 0.1262 0.0509 0.052 Uiso 1 1 calc R . .
H12B H -0.0315 0.0841 0.0465 0.052 Uiso 1 1 calc R . .
H12C H 0.0244 0.0201 0.0508 0.052 Uiso 1 1 calc R . .
C13 C 0.5401(5) 0.2038(8) 0.1288(5) 0.035(3) Uani 1 1 d . . .
H13 H 0.5004 0.2295 0.1186 0.042 Uiso 1 1 calc R . .
C14 C 0.6177(6) 0.1188(9) 0.1308(5) 0.045(3) Uani 1 1 d . . .
H14 H 0.6408 0.0744 0.1223 0.054 Uiso 1 1 calc R . .
C15 C 0.6388(5) 0.1781(8) 0.1700(5) 0.037(3) Uani 1 1 d . . .
H15 H 0.6800 0.1839 0.1944 0.044 Uiso 1 1 calc R . .
C16 C 0.5929(6) 0.3067(8) 0.2019(5) 0.042(3) Uani 1 1 d . . .
H16A H 0.6110 0.2877 0.2387 0.051 Uiso 1 1 calc R . .
H16B H 0.5513 0.3302 0.1946 0.051 Uiso 1 1 calc R . .
C17 C 0.6320(8) 0.3791(9) 0.1928(6) 0.061(4) Uani 1 1 d . . .
H17A H 0.6741 0.3573 0.2029 0.092 Uiso 1 1 calc R . .
H17B H 0.6320 0.4316 0.2137 0.092 Uiso 1 1 calc R . .
H17C H 0.6154 0.3954 0.1560 0.092 Uiso 1 1 calc R . .
C18 C 0.5137(8) 0.0890(13) 0.0585(7) 0.088(6) Uani 1 1 d . . .
H18A H 0.4957 0.0370 0.0685 0.132 Uiso 1 1 calc R . .
H18B H 0.5368 0.0693 0.0379 0.132 Uiso 1 1 calc R . .
H18C H 0.4809 0.1298 0.0378 0.132 Uiso 1 1 calc R . .
C19 C 0.1099(7) 0.4267(10) 0.1985(5) 0.052(4) Uani 1 1 d . . .
H19 H 0.1267 0.3795 0.1856 0.063 Uiso 1 1 calc R . .
C20 C 0.0988(7) 0.5387(10) 0.2445(5) 0.050(3) Uani 1 1 d . . .
H20 H 0.1076 0.5837 0.2703 0.060 Uiso 1 1 calc R . .
C21 C 0.0422(7) 0.5207(9) 0.2067(6) 0.053(4) Uani 1 1 d . . .
H21 H 0.0045 0.5504 0.2005 0.064 Uiso 1 1 calc R . .
C22 C 0.0017(8) 0.4032(11) 0.1368(7) 0.070(5) Uani 1 1 d . . .
H22A H 0.0148 0.3907 0.1078 0.084 Uiso 1 1 calc R . .
H22B H -0.0358 0.4404 0.1235 0.084 Uiso 1 1 calc R . .
C23 C -0.0110(12) 0.3146(18) 0.1596(11) 0.124(9) Uani 1 1 d . . .
H23A H 0.0263 0.2781 0.1722 0.187 Uiso 1 1 calc R . .
H23B H -0.0440 0.2820 0.1326 0.187 Uiso 1 1 calc R . .
H23C H -0.0233 0.3279 0.1885 0.187 Uiso 1 1 calc R . .
C24 C 0.2055(8) 0.4782(11) 0.2724(6) 0.065(4) Uani 1 1 d . . .
H24A H 0.2109 0.4459 0.3043 0.098 Uiso 1 1 calc R . .
H24B H 0.2207 0.5394 0.2809 0.098 Uiso 1 1 calc R . .
H24C H 0.2286 0.4479 0.2546 0.098 Uiso 1 1 calc R . .
N1 N 0.2285(7) 0.6804(9) -0.0792(6) 0.071(4) Uani 1 1 d . . .
N2 N 0.3250(6) 0.7095(7) -0.0554(5) 0.051(3) Uani 1 1 d . . .
N3 N 0.0342(4) 0.0778(6) 0.1183(3) 0.0265(19) Uani 1 1 d . . .
N4 N 0.0882(4) 0.0989(6) 0.1995(3) 0.0293(19) Uani 1 1 d . . .
N5 N 0.5553(4) 0.1354(7) 0.1055(4) 0.041(2) Uani 1 1 d . . .
N6 N 0.5889(4) 0.2293(6) 0.1680(4) 0.033(2) Uani 1 1 d . . .
N7 N 0.1411(6) 0.4801(8) 0.2387(5) 0.051(3) Uani 1 1 d . . .
N8 N 0.0521(5) 0.4511(8) 0.1801(5) 0.058(3) Uani 1 1 d . . .

loop_
_atom_site_aniso_label
_atom_site_aniso_U_11
_atom_site_aniso_U_22
_atom_site_aniso_U_33
_atom_site_aniso_U_23
_atom_site_aniso_U_13
_atom_site_aniso_U_12
U1 0.0180(2) 0.0272(2) 0.0265(2) 0.00321(16) 0.00857(15) 0.00154(15)
V1 0.0128(8) 0.0164(7) 0.0211(8) 0.0016(6) 0.0055(6) -0.0006(6)
V2 0.0157(8) 0.0201(8) 0.0280(9) 0.0005(7) 0.0107(7) 0.0003(6)
V3 0.0158(8) 0.0329(9) 0.0236(8) 0.0014(7) 0.0099(7) 0.0002(7)
V4 0.0184(8) 0.0257(9) 0.0288(9) -0.0050(7) 0.0131(7) -0.0002(7)
V5 0.0179(8) 0.0298(9) 0.0201(8) 0.0025(7) 0.0049(7) -0.0023(7)
V6 0.0159(8) 0.0206(8) 0.0235(8) -0.0016(6) 0.0055(7) -0.0005(6)
V7 0.0181(8) 0.0181(8) 0.0227(8) 0.0024(6) 0.0070(7) 0.0022(6)
V8 0.0051(8) 0.0079(8) 0.0169(9) 0.0003(7) 0.0034(7) 0.0020(6)
O1 0.021(4) 0.022(3) 0.034(4) -0.001(3) 0.015(3) -0.004(3)
O2 0.025(4) 0.023(4) 0.042(4) 0.004(3) 0.015(3) 0.005(3)
O3 0.017(3) 0.030(4) 0.029(4) -0.005(3) 0.011(3) -0.006(3)
O4 0.014(3) 0.022(3) 0.032(4) 0.003(3) 0.008(3) -0.001(3)
O5 0.024(4) 0.017(3) 0.023(3) -0.001(3) 0.005(3) 0.004(3)
O6 0.018(3) 0.024(3) 0.028(4) -0.001(3) 0.010(3) 0.004(3)
O7 0.019(4) 0.032(4) 0.023(3) -0.001(3) 0.011(3) 0.001(3)
O8 0.023(4) 0.026(4) 0.044(4) 0.000(3) 0.018(3) -0.001(3)
O9 0.018(4) 0.026(4) 0.034(4) 0.006(3) 0.009(3) 0.004(3)
O10 0.017(3) 0.028(4) 0.028(4) 0.000(3) 0.012(3) -0.003(3)
O11 0.023(4) 0.043(5) 0.030(4) -0.002(3) 0.009(3) -0.004(3)
O12 0.019(4) 0.032(4) 0.022(3) 0.003(3) 0.010(3) 0.000(3)
O13 0.021(4) 0.030(4) 0.026(4) 0.001(3) 0.011(3) -0.007(3)
O14 0.026(4) 0.042(4) 0.038(4) -0.016(4) 0.018(4) -0.004(3)
O15 0.023(4) 0.012(3) 0.034(4) -0.003(3) 0.016(3) 0.002(3)
O16 0.021(4) 0.026(3) 0.027(4) -0.002(3) 0.010(3) -0.003(3)
O17 0.021(4) 0.049(5) 0.023(4) 0.002(3) 0.008(3) -0.006(3)
O18 0.021(4) 0.037(4) 0.025(4) 0.003(3) 0.006(3) -0.002(3)
O19 0.018(3) 0.019(3) 0.024(3) 0.000(3) 0.005(3) 0.001(3)
O20 0.021(4) 0.031(4) 0.036(4) 0.000(3) 0.008(3) 0.003(3)
O21 0.023(4) 0.021(3) 0.029(4) -0.001(3) 0.005(3) 0.000(3)
O22 0.031(4) 0.018(3) 0.035(4) 0.001(3) 0.013(3) 0.001(3)
O23 0.024(4) 0.027(4) 0.032(4) 0.007(3) 0.010(3) 0.003(3)
O24 0.025(4) 0.030(4) 0.048(5) 0.015(4) 0.013(4) 0.008(3)
O25 0.031(4) 0.022(4) 0.039(4) 0.002(3) 0.003(4) -0.011(3)
O1W 0.031(6) 0.045(7) 0.038(7) 0.000 -0.003(5) 0.000
C1 0.059(9) 0.026(6) 0.074(10) 0.009(6) 0.033(8) 0.013(6)
C2 0.103(15) 0.042(9) 0.117(15) 0.022(9) 0.078(13) 0.030(9)
C3 0.120(17) 0.038(8) 0.122(17) -0.016(9) 0.077(15) -0.018(10)
C4 0.051(10) 0.098(14) 0.064(10) 0.020(9) 0.016(8) -0.015(9)
C5 0.086(15) 0.072(13) 0.14(2) 0.002(13) 0.029(15) -0.002(11)
C6 0.057(12) 0.073(13) 0.30(4) 0.079(18) 0.090(18) 0.012(10)
C7 0.024(5) 0.029(5) 0.030(5) 0.004(4) 0.015(5) -0.001(4)
C8 0.024(6) 0.057(8) 0.039(6) 0.011(6) 0.013(5) -0.010(5)
C9 0.037(7) 0.047(7) 0.034(6) 0.012(5) 0.017(5) -0.003(5)
C10 0.032(7) 0.058(8) 0.037(7) 0.004(6) 0.002(6) -0.011(6)
C11 0.094(15) 0.117(18) 0.061(11) -0.046(11) 0.013(11) -0.030(13)
C12 0.033(6) 0.040(6) 0.033(6) 0.000(5) 0.014(5) -0.008(5)
C13 0.017(5) 0.042(6) 0.044(7) 0.008(5) 0.009(5) 0.004(5)
C14 0.035(7) 0.051(8) 0.043(7) -0.005(6) 0.010(6) 0.018(6)
C15 0.023(6) 0.043(7) 0.039(6) -0.004(5) 0.006(5) 0.012(5)
C16 0.048(8) 0.033(6) 0.045(7) 0.001(5) 0.016(6) 0.003(5)
C17 0.078(11) 0.041(8) 0.066(10) -0.004(7) 0.031(9) 0.005(7)
C18 0.071(12) 0.088(13) 0.063(11) -0.027(10) -0.019(9) -0.037(10)
C19 0.058(9) 0.056(8) 0.046(8) -0.002(7) 0.025(7) 0.025(7)
C20 0.058(9) 0.056(8) 0.045(8) -0.013(6) 0.030(7) 0.001(7)
C21 0.068(10) 0.040(7) 0.055(8) -0.011(6) 0.029(8) 0.006(7)
C22 0.074(12) 0.051(9) 0.087(12) -0.002(9) 0.034(10) 0.020(8)
C23 0.093(18) 0.13(2) 0.15(2) -0.015(18) 0.046(18) 0.010(16)
C24 0.073(11) 0.068(10) 0.070(10) 0.021(8) 0.045(9) 0.014(8)
N1 0.082(10) 0.063(8) 0.092(10) 0.046(8) 0.058(9) 0.031(7)
N2 0.069(8) 0.038(6) 0.052(7) 0.000(5) 0.032(6) -0.005(6)
N3 0.026(5) 0.026(4) 0.030(5) -0.001(4) 0.013(4) -0.008(4)
N4 0.018(4) 0.036(5) 0.032(5) 0.005(4) 0.008(4) 0.000(4)
N5 0.025(5) 0.048(6) 0.044(6) -0.014(5) 0.005(5) -0.003(4)
N6 0.027(5) 0.036(5) 0.034(5) 0.002(4) 0.010(4) 0.011(4)
N7 0.054(7) 0.048(7) 0.059(7) 0.001(6) 0.031(6) 0.004(5)
N8 0.043(7) 0.058(8) 0.070(8) -0.016(6) 0.020(6) 0.009(6)

loop_
_atom_type_symbol
_atom_type_description
_atom_type_scat_dispersion_real
_atom_type_scat_dispersion_imag
_atom_type_scat_source
C C 0.0033 0.0016 'International Tables Vol C Tables 4.2.6.8 and 6.1.1.4'
N N 0.0061 0.0033 'International Tables Vol C Tables 4.2.6.8 and 6.1.1.4'
O O 0.0106 0.0060 'International Tables Vol C Tables 4.2.6.8 and 6.1.1.4'
V V 0.3005 0.5294 'International Tables Vol C Tables 4.2.6.8 and 6.1.1.4'
U U -9.6767 9.6646 'International Tables Vol C Tables 4.2.6.8 and 6.1.1.4'
H H 0.0000 0.0000 'International Tables Vol C Tables 4.2.6.8 and 6.1.1.4'

loop_
_geom_angle_atom_site_label_1
_geom_angle_atom_site_label_2
_geom_angle_atom_site_label_3
_geom_angle
_geom_angle_site_symmetry_1
_geom_angle_site_symmetry_3
O2 U1 O1 177.0(3) . .
O2 U1 O25 92.8(3) . 7
O1 U1 O25 90.2(3) . 7
O2 U1 O12 91.7(3) . .
O1 U1 O12 86.2(3) . .
O25 U1 O12 143.6(2) 7 .
O2 U1 O4 91.9(3) . .
O1 U1 O4 89.6(3) . .
O25 U1 O4 72.3(2) 7 .
O12 U1 O4 71.4(2) . .
O2 U1 O18 92.1(3) . .
O1 U1 O18 85.1(3) . .
O25 U1 O18 144.4(3) 7 .
O12 U1 O18 71.4(2) . .
O4 U1 O18 142.7(2) . .
O2 U1 O23 90.7(3) . 7
O1 U1 O23 89.5(3) . 7
O25 U1 O23 74.4(3) 7 7
O12 U1 O23 141.7(2) . 7
O4 U1 O23 146.7(2) . 7
O18 U1 O23 70.3(2) . 7
O2 U1 V8A 85.0(3) . 7
O1 U1 V8A 98.1(2) . 7
O25 U1 V8A 13.5(2) 7 7
O12 U1 V8A 132.88(19) . 7
O4 U1 V8A 61.7(2) . 7
O18 U1 V8A 155.5(2) . 7
O23 U1 V8A 85.5(2) 7 7
O2 U1 V3 118.2(2) . .
O1 U1 V3 59.8(2) . .
O25 U1 V3 133.30(18) 7 .
O12 U1 V3 26.46(17) . .
O4 U1 V3 72.64(17) . .
O18 U1 V3 72.86(18) . .
O23 U1 V3 133.49(18) 7 .
V8A U1 V3 129.55(12) 7 .
O2 U1 V5 118.4(2) . .
O1 U1 V5 58.8(2) . .
O25 U1 V5 134.0(2) 7 .
O12 U1 V5 72.78(16) . .
O4 U1 V5 133.23(16) . .
O18 U1 V5 26.28(18) . .
O23 U1 V5 72.50(18) 7 .
V8A U1 V5 147.25(12) 7 .
V3 U1 V5 61.95(4) . .
O3 V1 O4 106.4(3) . .
O3 V1 O5 102.5(3) . .
O4 V1 O5 98.9(3) . .
O3 V1 O7 101.6(3) . .
O4 V1 O7 94.2(3) . .
O5 V1 O7 148.0(3) . .
O3 V1 O6 116.7(3) . .
O4 V1 O6 136.8(3) . .
O5 V1 O6 75.1(3) . .
O7 V1 O6 75.4(3) . .
O3 V1 V2 114.2(3) . .
O4 V1 V2 121.7(2) . .
O5 V1 V2 110.7(2) . .
O7 V1 V2 39.1(2) . .
O6 V1 V2 36.37(19) . .
O3 V1 V7 110.2(3) . .
O4 V1 V7 128.1(2) . .
O5 V1 V7 38.26(19) . .
O7 V1 V7 112.7(2) . .
O6 V1 V7 37.34(19) . .
V2 V1 V7 73.66(5) . .
O8 V2 O9 105.3(4) . .
O8 V2 O6 105.9(3) . .
O9 V2 O6 98.6(3) . .
O8 V2 O10 106.6(3) . .
O9 V2 O10 92.2(3) . .
O6 V2 O10 141.5(3) . .
O8 V2 O7 105.1(3) . .
O9 V2 O7 149.3(3) . .
O6 V2 O7 76.7(3) . .
O10 V2 O7 75.4(3) . .
O8 V2 V1 109.5(3) . .
O9 V2 V1 130.6(3) . .
O6 V2 V1 38.8(2) . .
O10 V2 V1 109.6(2) . .
O7 V2 V1 37.94(19) . .
O8 V2 V3 112.1(3) . .
O9 V2 V3 124.5(2) . .
O6 V2 V3 108.3(2) . .
O10 V2 V3 39.1(2) . .
O7 V2 V3 36.36(18) . .
V1 V2 V3 71.47(5) . .
O11 V3 O12 105.2(4) . .
O11 V3 O7 107.5(3) . .
O12 V3 O7 94.9(3) . .
O11 V3 O13 107.3(3) . .
O12 V3 O13 96.7(3) . .
O7 V3 O13 138.7(3) . .
O11 V3 O10 102.6(4) . .
O12 V3 O10 152.2(3) . .
O7 V3 O10 75.1(3) . .
O13 V3 O10 76.3(3) . .
O11 V3 V4 109.7(3) . .
O12 V3 V4 130.3(2) . .
O7 V3 V4 106.7(2) . .
O13 V3 V4 39.6(2) . .
O10 V3 V4 36.70(18) . .
O11 V3 V2 111.0(3) . .
O12 V3 V2 127.0(2) . .
O7 V3 V2 38.0(2) . .
O13 V3 V2 107.5(2) . .
O10 V3 V2 37.13(18) . .
V4 V3 V2 70.00(6) . .
O11 V3 U1 143.2(3) . .
O12 V3 U1 38.0(2) . .
O7 V3 U1 82.5(2) . .
O13 V3 U1 82.8(2) . .
O10 V3 U1 114.2(2) . .
V4 V3 U1 100.48(6) . .
V2 V3 U1 98.59(6) . .
O14 V4 O15 103.8(4) . .
O14 V4 O10 111.5(3) . .
O15 V4 O10 93.3(3) . .
O14 V4 O16 110.1(3) . .
O15 V4 O16 92.2(3) . .
O10 V4 O16 135.3(3) . .
O14 V4 O13 102.1(4) . .
O15 V4 O13 154.1(3) . .
O10 V4 O13 78.5(3) . .
O16 V4 O13 77.6(3) . .
O14 V4 V3 112.4(3) . .
O15 V4 V3 128.5(2) . .
O10 V4 V3 40.1(2) . .
O16 V4 V3 107.5(2) . .
O13 V4 V3 38.38(19) . .
O14 V4 V5 111.3(3) . .
O15 V4 V5 127.4(2) . .
O10 V4 V5 108.1(2) . .
O16 V4 V5 39.7(2) . .
O13 V4 V5 37.90(19) . .
V3 V4 V5 70.90(6) . .
O17 V5 O18 106.3(4) . .
O17 V5 O19 107.3(3) . 7
O18 V5 O19 94.2(3) . 7
O17 V5 O13 107.5(3) . .
O18 V5 O13 96.4(3) . .
O19 V5 O13 138.9(3) 7 .
O17 V5 O16 102.1(3) . .
O18 V5 O16 151.6(3) . .
O19 V5 O16 76.0(3) 7 .
O13 V5 O16 76.0(3) . .
O17 V5 V4 109.4(3) . .
O18 V5 V4 129.5(2) . .
O19 V5 V4 107.6(2) 7 .
O13 V5 V4 39.2(2) . .
O16 V5 V4 36.82(19) . .
O17 V5 V6 111.8(3) . 7
O18 V5 V6 126.3(3) . 7
O19 V5 V6 39.33(19) 7 7
O13 V5 V6 106.2(2) . 7
O16 V5 V6 36.9(2) . 7
V4 V5 V6 69.38(6) . 7
O17 V5 U1 144.4(3) . .
O18 V5 U1 38.1(2) . .
O19 V5 U1 82.3(2) 7 .
O13 V5 U1 82.1(2) . .
O16 V5 U1 113.5(2) . .
V4 V5 U1 99.51(5) . .
V6 V5 U1 97.36(5) 7 .
O20 V6 O21 105.7(4) . .
O20 V6 O5 106.1(3) . .
O21 V6 O5 98.9(3) . .
O20 V6 O16 105.4(3) . 7
O21 V6 O16 93.3(3) . 7
O5 V6 O16 141.5(3) . 7
O20 V6 O19 103.5(3) . .
O21 V6 O19 150.7(3) . .
O5 V6 O19 75.7(3) . .
O16 V6 O19 75.9(3) 7 .
O20 V6 V8A 131.8(3) . 7
O21 V6 V8A 27.2(3) . 7
O5 V6 V8A 83.5(2) . 7
O16 V6 V8A 91.7(2) 7 7
O19 V6 V8A 124.5(2) . 7
O20 V6 V7 109.8(3) . .
O21 V6 V7 130.1(2) . .
O5 V6 V7 38.0(2) . .
O16 V6 V7 109.3(2) 7 .
O19 V6 V7 37.70(19) . .
V8A V6 V7 105.95(14) 7 .
O20 V6 V5 111.6(3) . 7
O21 V6 V5 125.1(2) . 7
O5 V6 V5 107.5(2) . 7
O16 V6 V5 39.0(2) 7 7
O19 V6 V5 37.06(19) . 7
V8A V6 V5 109.86(14) 7 7
V7 V6 V5 71.18(6) . 7
O22 V7 O23 107.0(4) . .
O22 V7 O6 101.2(3) . .
O23 V7 O6 98.1(3) . .
O22 V7 O19 102.0(3) . .
O23 V7 O19 95.5(3) . .
O6 V7 O19 148.3(3) . .
O22 V7 O5 113.7(3) . .
O23 V7 O5 139.3(3) . .
O6 V7 O5 75.3(3) . .
O19 V7 O5 75.7(3) . .
O22 V7 V6 114.0(3) . .
O23 V7 V6 123.2(3) . .
O6 V7 V6 110.1(2) . .
O19 V7 V6 39.8(2) . .
O5 V7 V6 35.89(19) . .
O22 V7 V1 107.5(3) . .
O23 V7 V1 128.9(2) . .
O6 V7 V1 38.74(19) . .
O19 V7 V1 112.7(2) . .
O5 V7 V1 37.10(19) . .
V6 V7 V1 72.85(5) . .
V8A V8 O24 109.8(5) . .
V8A V8 O25 38.0(4) . .
O24 V8 O25 109.5(4) . .
V8A V8 O15 124.7(4) . .
O24 V8 O15 108.2(4) . .
O25 V8 O15 142.3(3) . .
V8A V8 O21 54.7(4) . 7
O24 V8 O21 102.6(3) . 7
O25 V8 O21 92.4(3) . 7
O15 V8 O21 79.0(3) . 7
V8A V8 O9 125.5(4) . .
O24 V8 O9 103.4(3) . .
O25 V8 O9 90.7(3) . .
O15 V8 O9 81.0(3) . .
O21 V8 O9 151.1(3) 7 .
V8 V8A O25 108.2(7) . .
V8 V8A O21 96.3(5) . 7
O25 V8A O21 154.2(7) . 7
V8 V8A O24 45.1(4) . .
O25 V8A O24 107.4(6) . .
O21 V8A O24 95.6(4) 7 .
V8 V8A V6 112.4(4) . 7
O25 V8A V6 128.0(6) . 7
O21 V8A V6 28.9(3) 7 7
O24 V8A V6 124.1(3) . 7
V8 V8A U1 123.4(4) . 7
O25 V8A U1 30.4(5) . 7
O21 V8A U1 135.5(4) 7 7
O24 V8A U1 99.2(3) . 7
V6 V8A U1 124.1(2) 7 7
V1 O4 U1 130.9(3) . .
V6 O5 V1 148.6(4) . .
V6 O5 V7 106.1(3) . .
V1 O5 V7 104.6(3) . .
V2 O6 V7 151.0(4) . .
V2 O6 V1 104.9(3) . .
V7 O6 V1 103.9(3) . .
V3 O7 V1 139.1(4) . .
V3 O7 V2 105.6(3) . .
V1 O7 V2 103.0(3) . .
V2 O9 V8 134.9(4) . .
V4 O10 V2 136.5(4) . .
V4 O10 V3 103.2(3) . .
V2 O10 V3 103.7(3) . .
V3 O12 U1 115.5(3) . .
V5 O13 V3 133.0(4) . .
V5 O13 V4 102.9(3) . .
V3 O13 V4 102.0(3) . .
V4 O15 V8 128.1(3) . .
V4 O16 V6 134.4(4) . 7
V4 O16 V5 103.5(3) . .
V6 O16 V5 104.1(3) 7 .
V5 O18 U1 115.6(3) . .
V5 O19 V7 138.1(4) 7 .
V5 O19 V6 103.6(3) 7 .
V7 O19 V6 102.5(3) . .
V8A O21 V6 123.9(5) 7 .
V8A O21 V8 29.0(3) 7 7
V6 O21 V8 136.7(4) . 7
V7 O23 U1 127.0(4) . 7
V8 O24 V8A 25.1(2) . .
V8A O25 V8 33.8(4) . .
V8A O25 U1 136.2(6) . 7
V8 O25 U1 145.6(4) . 7
H1WA O1W H1WB 108.7 . .
N2 C1 N1 111.4(13) . .
N2 C1 H1 124.3 . .
N1 C1 H1 124.3 . .
N1 C2 C3 107.2(15) . .
N1 C2 H2 126.4 . .
C3 C2 H2 126.4 . .
C2 C3 N2 108.6(14) . .
C2 C3 H3 125.7 . .
N2 C3 H3 125.7 . .
N2 C4 C5 104.5(15) . .
N2 C4 H4A 110.8 . .
C5 C4 H4A 110.8 . .
N2 C4 H4B 110.8 . .
C5 C4 H4B 110.8 . .
H4A C4 H4B 108.9 . .
C4 C5 H5A 109.5 . .
C4 C5 H5B 109.5 . .
H5A C5 H5B 109.5 . .
C4 C5 H5C 109.5 . .
H5A C5 H5C 109.5 . .
H5B C5 H5C 109.5 . .
N1 C6 H6A 109.5 . .
N1 C6 H6B 109.5 . .
H6A C6 H6B 109.5 . .
N1 C6 H6C 109.5 . .
H6A C6 H6C 109.5 . .
H6B C6 H6C 109.5 . .
N4 C7 N3 108.1(9) . .
N4 C7 H7 126.0 . .
N3 C7 H7 126.0 . .
C9 C8 N3 106.1(10) . .
C9 C8 H8 126.9 . .
N3 C8 H8 126.9 . .
C8 C9 N4 107.5(10) . .
C8 C9 H9 126.2 . .
N4 C9 H9 126.2 . .
N4 C10 C11 114.6(12) . .
N4 C10 H10A 108.6 . .
C11 C10 H10A 108.6 . .
N4 C10 H10B 108.6 . .
C11 C10 H10B 108.6 . .
H10A C10 H10B 107.6 . .
C10 C11 H11A 109.5 . .
C10 C11 H11B 109.5 . .
H11A C11 H11B 109.5 . .
C10 C11 H11C 109.5 . .
H11A C11 H11C 109.5 . .
H11B C11 H11C 109.5 . .
N3 C12 H12A 109.5 . .
N3 C12 H12B 109.5 . .
H12A C12 H12B 109.5 . .
N3 C12 H12C 109.5 . .
H12A C12 H12C 109.5 . .
H12B C12 H12C 109.5 . .
N6 C13 N5 108.5(10) . .
N6 C13 H13 125.8 . .
N5 C13 H13 125.8 . .
C15 C14 N5 106.4(10) . .
C15 C14 H14 126.8 . .
N5 C14 H14 126.8 . .
C14 C15 N6 106.8(10) . .
C14 C15 H15 126.6 . .
N6 C15 H15 126.6 . .
N6 C16 C17 110.2(11) . .
N6 C16 H16A 109.6 . .
C17 C16 H16A 109.6 . .
N6 C16 H16B 109.6 . .
C17 C16 H16B 109.6 . .
H16A C16 H16B 108.1 . .
C16 C17 H17A 109.5 . .
C16 C17 H17B 109.5 . .
H17A C17 H17B 109.5 . .
C16 C17 H17C 109.5 . .
H17A C17 H17C 109.5 . .
H17B C17 H17C 109.5 . .
N5 C18 H18A 109.5 . .
N5 C18 H18B 109.5 . .
H18A C18 H18B 109.5 . .
N5 C18 H18C 109.5 . .
H18A C18 H18C 109.5 . .
H18B C18 H18C 109.5 . .
N8 C19 N7 108.2(12) . .
N8 C19 H19 125.9 . .
N7 C19 H19 125.9 . .
C21 C20 N7 108.5(12) . .
C21 C20 H20 125.7 . .
N7 C20 H20 125.7 . .
N8 C21 C20 104.4(13) . .
N8 C21 H21 127.8 . .
C20 C21 H21 127.8 . .
N8 C22 C23 107.1(16) . .
N8 C22 H22A 110.3 . .
C23 C22 H22A 110.3 . .
N8 C22 H22B 110.3 . .
C23 C22 H22B 110.3 . .
H22A C22 H22B 108.5 . .
C22 C23 H23A 109.5 . .
C22 C23 H23B 109.5 . .
H23A C23 H23B 109.5 . .
C22 C23 H23C 109.5 . .
H23A C23 H23C 109.5 . .
H23B C23 H23C 109.5 . .
N7 C24 H24A 109.5 . .
N7 C24 H24B 109.5 . .
H24A C24 H24B 109.5 . .
N7 C24 H24C 109.5 . .
H24A C24 H24C 109.5 . .
H24B C24 H24C 109.5 . .
C2 N1 C1 108.5(16) . .
C2 N1 C6 128.7(16) . .
C1 N1 C6 122.2(15) . .
C1 N2 C3 104.3(13) . .
C1 N2 C4 125.7(13) . .
C3 N2 C4 129.9(14) . .
C7 N3 C8 109.6(9) . .
C7 N3 C12 127.1(8) . .
C8 N3 C12 123.3(9) . .
C7 N4 C9 108.6(9) . .
C7 N4 C10 125.7(10) . .
C9 N4 C10 125.7(10) . .
C13 N5 C14 108.8(10) . .
C13 N5 C18 125.7(12) . .
C14 N5 C18 125.4(12) . .
C13 N6 C15 109.5(10) . .
C13 N6 C16 125.8(10) . .
C15 N6 C16 124.4(10) . .
C19 N7 C20 106.7(12) . .
C19 N7 C24 129.0(12) . .
C20 N7 C24 124.2(13) . .
C19 N8 C21 112.1(13) . .
C19 N8 C22 124.0(12) . .
C21 N8 C22 123.8(12) . .

loop_
_geom_bond_atom_site_label_1
_geom_bond_atom_site_label_2
_geom_bond_distance
_geom_bond_site_symmetry_2
U1 O2 1.807(7) .
U1 O1 1.815(7) .
U1 O25 2.304(8) 7
U1 O12 2.343(7) .
U1 O4 2.359(6) .
U1 O18 2.370(7) .
U1 O23 2.368(7) 7
U1 V8A 3.156(6) 7
U1 V3 3.4337(19) .
U1 V5 3.4622(17) .
V1 O3 1.613(7) .
V1 O4 1.681(7) .
V1 O5 1.926(7) .
V1 O7 1.940(7) .
V1 O6 1.992(7) .
V1 V2 3.074(2) .
V1 V7 3.089(2) .
V2 O8 1.600(7) .
V2 O9 1.716(7) .
V2 O6 1.886(7) .
V2 O10 1.931(7) .
V2 O7 1.988(7) .
V2 V3 3.108(2) .
V3 O11 1.617(8) .
V3 O12 1.696(7) .
V3 O7 1.913(7) .
V3 O13 1.937(7) .
V3 O10 2.020(7) .
V3 V4 3.051(2) .
V4 O14 1.605(7) .
V4 O15 1.723(7) .
V4 O10 1.873(6) .
V4 O16 1.891(7) .
V4 O13 1.989(7) .
V4 V5 3.068(2) .
V5 O17 1.633(7) .
V5 O18 1.700(7) .
V5 O19 1.924(7) 7
V5 O13 1.934(7) .
V5 O16 2.014(7) .
V5 V6 3.103(2) 7
V6 O20 1.604(7) .
V6 O21 1.703(7) .
V6 O5 1.881(6) .
V6 O16 1.919(7) 7
V6 O19 2.023(7) .
V6 V8A 2.926(6) 7
V6 V7 3.084(2) .
V6 V5 3.103(2) 7
V7 O22 1.627(7) .
V7 O23 1.693(7) .
V7 O6 1.931(7) .
V7 O19 1.931(7) .
V7 O5 1.977(7) .
V8 V8A 0.958(7) .
V8 O24 1.598(7) .
V8 O25 1.637(8) .
V8 O15 1.932(7) .
V8 O21 1.963(7) 7
V8 O9 1.967(7) .
V8A O25 1.061(10) .
V8A O21 1.612(9) 7
V8A O24 2.124(9) .
V8A V6 2.926(6) 7
V8A U1 3.156(6) 7
O16 V6 1.919(7) 7
O19 V5 1.924(7) 7
O21 V8A 1.612(9) 7
O21 V8 1.963(7) 7
O23 U1 2.368(7) 7
O25 U1 2.304(8) 7
O1W H1WA 0.8500 .
O1W H1WB 0.8500 .
C1 N2 1.302(18) .
C1 N1 1.311(18) .
C1 H1 0.9500 .
C2 N1 1.31(2) .
C2 C3 1.33(3) .
C2 H2 0.9500 .
C3 N2 1.38(2) .
C3 H3 0.9500 .
C4 N2 1.46(2) .
C4 C5 1.63(3) .
C4 H4A 0.9900 .
C4 H4B 0.9900 .
C5 H5A 0.9800 .
C5 H5B 0.9800 .
C5 H5C 0.9800 .
C6 N1 1.53(3) .
C6 H6A 0.9800 .
C6 H6B 0.9800 .
C6 H6C 0.9800 .
C7 N4 1.324(13) .
C7 N3 1.338(13) .
C7 H7 0.9500 .
C8 C9 1.355(17) .
C8 N3 1.373(13) .
C8 H8 0.9500 .
C9 N4 1.384(14) .
C9 H9 0.9500 .
C10 N4 1.451(15) .
C10 C11 1.47(2) .
C10 H10A 0.9900 .
C10 H10B 0.9900 .
C11 H11A 0.9800 .
C11 H11B 0.9800 .
C11 H11C 0.9800 .
C12 N3 1.454(14) .
C12 H12A 0.9800 .
C12 H12B 0.9800 .
C12 H12C 0.9800 .
C13 N6 1.301(15) .
C13 N5 1.337(15) .
C13 H13 0.9500 .
C14 C15 1.348(17) .
C14 N5 1.388(15) .
C14 H14 0.9500 .
C15 N6 1.390(13) .
C15 H15 0.9500 .
C16 N6 1.478(15) .
C16 C17 1.510(19) .
C16 H16A 0.9900 .
C16 H16B 0.9900 .
C17 H17A 0.9800 .
C17 H17B 0.9800 .
C17 H17C 0.9800 .
C18 N5 1.474(16) .
C18 H18A 0.9800 .
C18 H18B 0.9800 .
C18 H18C 0.9800 .
C19 N8 1.312(17) .
C19 N7 1.344(18) .
C19 H19 0.9500 .
C20 C21 1.37(2) .
C20 N7 1.387(17) .
C20 H20 0.9500 .
C21 N8 1.352(17) .
C21 H21 0.9500 .
C22 N8 1.51(2) .
C22 C23 1.55(3) .
C22 H22A 0.9900 .
C22 H22B 0.9900 .
C23 H23A 0.9800 .
C23 H23B 0.9800 .
C23 H23C 0.9800 .
C24 N7 1.45(2) .
C24 H24A 0.9800 .
C24 H24B 0.9800 .
C24 H24C 0.9800 .

loop_
_geom_torsion_atom_site_label_1
_geom_torsion_atom_site_label_2
_geom_torsion_atom_site_label_3
_geom_torsion_atom_site_label_4
_geom_torsion
_geom_torsion_site_symmetry_1
_geom_torsion_site_symmetry_2
_geom_torsion_site_symmetry_3
_geom_torsion_site_symmetry_4
O3 V1 V2 O8 11.4(4) . . . .
O4 V1 V2 O8 141.2(4) . . . .
O5 V1 V2 O8 -103.6(4) . . . .
O7 V1 V2 O8 89.7(4) . . . .
O6 V1 V2 O8 -91.4(4) . . . .
V7 V1 V2 O8 -93.8(3) . . . .
O3 V1 V2 O9 143.8(4) . . . .
O4 V1 V2 O9 -86.4(4) . . . .
O5 V1 V2 O9 28.8(4) . . . .
O7 V1 V2 O9 -138.0(5) . . . .
O6 V1 V2 O9 41.0(5) . . . .
V7 V1 V2 O9 38.6(3) . . . .
O3 V1 V2 O6 102.8(4) . . . .
O4 V1 V2 O6 -127.4(4) . . . .
O5 V1 V2 O6 -12.2(4) . . . .
O7 V1 V2 O6 -179.0(5) . . . .
V7 V1 V2 O6 -2.4(3) . . . .
O3 V1 V2 O10 -105.2(4) . . . .
O4 V1 V2 O10 24.6(4) . . . .
O5 V1 V2 O10 139.8(3) . . . .
O7 V1 V2 O10 -26.9(4) . . . .
O6 V1 V2 O10 152.0(4) . . . .
V7 V1 V2 O10 149.6(2) . . . .
O3 V1 V2 O7 -78.2(4) . . . .
O4 V1 V2 O7 51.5(4) . . . .
O5 V1 V2 O7 166.8(4) . . . .
O6 V1 V2 O7 179.0(5) . . . .
V7 V1 V2 O7 176.6(3) . . . .
O3 V1 V2 V3 -96.2(3) . . . .
O4 V1 V2 V3 33.6(3) . . . .
O5 V1 V2 V3 148.8(2) . . . .
O7 V1 V2 V3 -17.9(3) . . . .
O6 V1 V2 V3 161.0(3) . . . .
V7 V1 V2 V3 158.63(6) . . . .
O8 V2 V3 O11 6.3(4) . . . .
O9 V2 V3 O11 -122.4(4) . . . .
O6 V2 V3 O11 122.8(4) . . . .
O10 V2 V3 O11 -83.0(4) . . . .
O7 V2 V3 O11 91.8(4) . . . .
V1 V2 V3 O11 110.5(3) . . . .
O8 V2 V3 O12 -123.5(4) . . . .
O9 V2 V3 O12 107.7(4) . . . .
O6 V2 V3 O12 -7.0(4) . . . .
O10 V2 V3 O12 147.1(4) . . . .
O7 V2 V3 O12 -38.0(4) . . . .
V1 V2 V3 O12 -19.4(3) . . . .
O8 V2 V3 O7 -85.5(4) . . . .
O9 V2 V3 O7 145.7(5) . . . .
O6 V2 V3 O7 31.0(4) . . . .
O10 V2 V3 O7 -174.9(5) . . . .
V1 V2 V3 O7 18.6(3) . . . .
O8 V2 V3 O13 123.5(4) . . . .
O9 V2 V3 O13 -5.3(4) . . . .
O6 V2 V3 O13 -120.0(3) . . . .
O10 V2 V3 O13 34.1(4) . . . .
O7 V2 V3 O13 -151.0(4) . . . .
V1 V2 V3 O13 -132.4(2) . . . .
O8 V2 V3 O10 89.4(4) . . . .
O9 V2 V3 O10 -39.4(4) . . . .
O6 V2 V3 O10 -154.1(4) . . . .
O7 V2 V3 O10 174.9(5) . . . .
V1 V2 V3 O10 -166.5(3) . . . .
O8 V2 V3 V4 110.5(3) . . . .
O9 V2 V3 V4 -18.3(3) . . . .
O6 V2 V3 V4 -133.0(2) . . . .
O10 V2 V3 V4 21.1(3) . . . .
O7 V2 V3 V4 -164.0(3) . . . .
V1 V2 V3 V4 -145.38(6) . . . .
O8 V2 V3 U1 -151.4(3) . . . .
O9 V2 V3 U1 79.8(3) . . . .
O6 V2 V3 U1 -34.9(2) . . . .
O10 V2 V3 U1 119.2(3) . . . .
O7 V2 V3 U1 -65.9(3) . . . .
V1 V2 V3 U1 -47.29(5) . . . .
O2 U1 V3 O11 -1.7(5) . . . .
O1 U1 V3 O11 175.7(5) . . . .
O25 U1 V3 O11 -127.2(5) 7 . . .
O12 U1 V3 O11 -1.2(6) . . . .
O4 U1 V3 O11 -84.3(5) . . . .
O18 U1 V3 O11 81.3(5) . . . .
O23 U1 V3 O11 120.1(5) 7 . . .
V8A U1 V3 O11 -110.0(5) 7 . . .
V5 U1 V3 O11 107.3(5) . . . .
O2 U1 V3 O12 -0.5(4) . . . .
O1 U1 V3 O12 176.9(4) . . . .
O25 U1 V3 O12 -126.0(4) 7 . . .
O4 U1 V3 O12 -83.1(4) . . . .
O18 U1 V3 O12 82.5(4) . . . .
O23 U1 V3 O12 121.4(4) 7 . . .
V8A U1 V3 O12 -108.7(4) 7 . . .
V5 U1 V3 O12 108.5(3) . . . .
O2 U1 V3 O7 107.6(3) . . . .
O1 U1 V3 O7 -75.0(3) . . . .
O25 U1 V3 O7 -17.9(3) 7 . . .
O12 U1 V3 O7 108.1(4) . . . .
O4 U1 V3 O7 25.0(3) . . . .
O18 U1 V3 O7 -169.4(3) . . . .
O23 U1 V3 O7 -130.6(3) 7 . . .
V8A U1 V3 O7 -0.7(3) 7 . . .
V5 U1 V3 O7 -143.4(2) . . . .
O2 U1 V3 O13 -111.1(3) . . . .
O1 U1 V3 O13 66.3(3) . . . .
O25 U1 V3 O13 123.3(3) 7 . . .
O12 U1 V3 O13 -110.6(4) . . . .
O4 U1 V3 O13 166.3(3) . . . .
O18 U1 V3 O13 -28.1(3) . . . .
O23 U1 V3 O13 10.7(3) 7 . . .
V8A U1 V3 O13 140.6(3) 7 . . .
V5 U1 V3 O13 -2.1(2) . . . .
O2 U1 V3 O10 177.4(3) . . . .
O1 U1 V3 O10 -5.2(3) . . . .
O25 U1 V3 O10 51.9(3) 7 . . .
O12 U1 V3 O10 177.9(4) . . . .
O4 U1 V3 O10 94.8(3) . . . .
O18 U1 V3 O10 -99.6(3) . . . .
O23 U1 V3 O10 -60.7(3) 7 . . .
V8A U1 V3 O10 69.2(3) 7 . . .
V5 U1 V3 O10 -73.6(2) . . . .
O2 U1 V3 V4 -146.8(3) . . . .
O1 U1 V3 V4 30.6(2) . . . .
O25 U1 V3 V4 87.7(3) 7 . . .
O12 U1 V3 V4 -146.3(4) . . . .
O4 U1 V3 V4 130.65(18) . . . .
O18 U1 V3 V4 -63.74(18) . . . .
O23 U1 V3 V4 -24.9(2) 7 . . .
V8A U1 V3 V4 105.00(15) 7 . . .
V5 U1 V3 V4 -37.75(5) . . . .
O2 U1 V3 V2 142.1(3) . . . .
O1 U1 V3 V2 -40.5(2) . . . .
O25 U1 V3 V2 16.6(3) 7 . . .
O12 U1 V3 V2 142.6(4) . . . .
O4 U1 V3 V2 59.55(17) . . . .
O18 U1 V3 V2 -134.84(19) . . . .
O23 U1 V3 V2 -96.0(2) 7 . . .
V8A U1 V3 V2 33.89(16) 7 . . .
V5 U1 V3 V2 -108.85(6) . . . .
O11 V3 V4 O14 -12.5(4) . . . .
O12 V3 V4 O14 119.4(4) . . . .
O7 V3 V4 O14 -128.7(4) . . . .
O13 V3 V4 O14 81.1(5) . . . .
O10 V3 V4 O14 -97.2(5) . . . .
V2 V3 V4 O14 -118.5(3) . . . .
U1 V3 V4 O14 146.1(3) . . . .
O11 V3 V4 O15 118.5(4) . . . .
O12 V3 V4 O15 -109.5(4) . . . .
O7 V3 V4 O15 2.3(4) . . . .
O13 V3 V4 O15 -147.9(4) . . . .
O10 V3 V4 O15 33.9(4) . . . .
V2 V3 V4 O15 12.5(3) . . . .
U1 V3 V4 O15 -82.9(3) . . . .
O11 V3 V4 O10 84.7(4) . . . .
O12 V3 V4 O10 -143.4(5) . . . .
O7 V3 V4 O10 -31.5(4) . . . .
O13 V3 V4 O10 178.3(5) . . . .
V2 V3 V4 O10 -21.3(3) . . . .
U1 V3 V4 O10 -116.7(3) . . . .
O11 V3 V4 O16 -133.9(4) . . . .
O12 V3 V4 O16 -1.9(4) . . . .
O7 V3 V4 O16 109.9(3) . . . .
O13 V3 V4 O16 -40.3(4) . . . .
O10 V3 V4 O16 141.4(4) . . . .
V2 V3 V4 O16 120.1(2) . . . .
U1 V3 V4 O16 24.7(2) . . . .
O11 V3 V4 O13 -93.6(4) . . . .
O12 V3 V4 O13 38.4(4) . . . .
O7 V3 V4 O13 150.2(4) . . . .
O10 V3 V4 O13 -178.3(5) . . . .
V2 V3 V4 O13 160.4(3) . . . .
U1 V3 V4 O13 65.0(3) . . . .
O11 V3 V4 V5 -118.4(3) . . . .
O12 V3 V4 V5 13.5(3) . . . .
O7 V3 V4 V5 125.4(2) . . . .
O13 V3 V4 V5 -24.8(3) . . . .
O10 V3 V4 V5 156.9(3) . . . .
V2 V3 V4 V5 135.59(6) . . . .
U1 V3 V4 V5 40.18(5) . . . .
O14 V4 V5 O17 11.9(4) . . . .
O15 V4 V5 O17 -116.4(4) . . . .
O10 V4 V5 O17 134.7(4) . . . .
O16 V4 V5 O17 -84.3(4) . . . .
O13 V4 V5 O17 94.1(4) . . . .
V3 V4 V5 O17 119.2(3) . . . .
O14 V4 V5 O18 -120.6(4) . . . .
O15 V4 V5 O18 111.1(4) . . . .
O10 V4 V5 O18 2.1(4) . . . .
O16 V4 V5 O18 143.2(5) . . . .
O13 V4 V5 O18 -38.4(5) . . . .
V3 V4 V5 O18 -13.3(3) . . . .
O14 V4 V5 O19 128.2(4) . . . 7
O15 V4 V5 O19 -0.1(4) . . . 7
O10 V4 V5 O19 -109.1(3) . . . 7
O16 V4 V5 O19 32.0(4) . . . 7
O13 V4 V5 O19 -149.6(4) . . . 7
V3 V4 V5 O19 -124.5(2) . . . 7
O14 V4 V5 O13 -82.2(4) . . . .
O15 V4 V5 O13 149.5(4) . . . .
O10 V4 V5 O13 40.5(4) . . . .
O16 V4 V5 O13 -178.4(5) . . . .
V3 V4 V5 O13 25.1(3) . . . .
O14 V4 V5 O16 96.2(4) . . . .
O15 V4 V5 O16 -32.1(4) . . . .
O10 V4 V5 O16 -141.1(4) . . . .
O13 V4 V5 O16 178.4(5) . . . .
V3 V4 V5 O16 -156.5(3) . . . .
O14 V4 V5 V6 118.7(3) . . . 7
O15 V4 V5 V6 -9.6(3) . . . 7
O10 V4 V5 V6 -118.6(2) . . . 7
O16 V4 V5 V6 22.5(3) . . . 7
O13 V4 V5 V6 -159.1(3) . . . 7
V3 V4 V5 V6 -133.99(6) . . . 7
O14 V4 V5 U1 -147.0(3) . . . .
O15 V4 V5 U1 84.7(3) . . . .
O10 V4 V5 U1 -24.2(2) . . . .
O16 V4 V5 U1 116.8(3) . . . .
O13 V4 V5 U1 -64.7(3) . . . .
V3 V4 V5 U1 -39.64(5) . . . .
O2 U1 V5 O17 1.7(5) . . . .
O1 U1 V5 O17 -176.8(5) . . . .
O25 U1 V5 O17 128.6(5) 7 . . .
O12 U1 V5 O17 -80.7(5) . . . .
O4 U1 V5 O17 -122.2(5) . . . .
O18 U1 V5 O17 2.0(6) . . . .
O23 U1 V5 O17 82.8(5) 7 . . .
V8A U1 V5 O17 132.7(5) 7 . . .
V3 U1 V5 O17 -106.9(5) . . . .
O2 U1 V5 O18 -0.3(5) . . . .
O1 U1 V5 O18 -178.8(5) . . . .
O25 U1 V5 O18 126.6(5) 7 . . .
O12 U1 V5 O18 -82.7(4) . . . .
O4 U1 V5 O18 -124.2(5) . . . .
O23 U1 V5 O18 80.8(4) 7 . . .
V8A U1 V5 O18 130.7(4) 7 . . .
V3 U1 V5 O18 -109.0(4) . . . .
O2 U1 V5 O19 -107.3(3) . . . 7
O1 U1 V5 O19 74.1(3) . . . 7
O25 U1 V5 O19 19.6(3) 7 . . 7
O12 U1 V5 O19 170.3(3) . . . 7
O4 U1 V5 O19 128.7(3) . . . 7
O18 U1 V5 O19 -107.0(4) . . . 7
O23 U1 V5 O19 -26.2(3) 7 . . 7
V8A U1 V5 O19 23.7(3) 7 . . 7
V3 U1 V5 O19 144.0(2) . . . 7
O2 U1 V5 O13 110.8(3) . . . .
O1 U1 V5 O13 -67.8(3) . . . .
O25 U1 V5 O13 -122.3(3) 7 . . .
O12 U1 V5 O13 28.4(3) . . . .
O4 U1 V5 O13 -13.1(3) . . . .
O18 U1 V5 O13 111.1(4) . . . .
O23 U1 V5 O13 -168.1(3) 7 . . .
V8A U1 V5 O13 -118.2(3) 7 . . .
V3 U1 V5 O13 2.1(2) . . . .
O2 U1 V5 O16 -178.3(3) . . . .
O1 U1 V5 O16 3.2(3) . . . .
O25 U1 V5 O16 -51.4(3) 7 . . .
O12 U1 V5 O16 99.3(3) . . . .
O4 U1 V5 O16 57.8(3) . . . .
O18 U1 V5 O16 -178.0(5) . . . .
O23 U1 V5 O16 -97.2(3) 7 . . .
V8A U1 V5 O16 -47.3(3) 7 . . .
V3 U1 V5 O16 73.0(2) . . . .
O2 U1 V5 V4 146.1(3) . . . .
O1 U1 V5 V4 -32.5(2) . . . .
O25 U1 V5 V4 -87.1(3) 7 . . .
O12 U1 V5 V4 63.63(18) . . . .
O4 U1 V5 V4 22.1(2) . . . .
O18 U1 V5 V4 146.3(4) . . . .
O23 U1 V5 V4 -132.90(18) 7 . . .
V8A U1 V5 V4 -83.0(2) 7 . . .
V3 U1 V5 V4 37.37(5) . . . .
O2 U1 V5 V6 -143.7(3) . . . 7
O1 U1 V5 V6 37.7(2) . . . 7
O25 U1 V5 V6 -16.9(3) 7 . . 7
O12 U1 V5 V6 133.85(18) . . . 7
O4 U1 V5 V6 92.3(2) . . . 7
O18 U1 V5 V6 -143.4(4) . . . 7
O23 U1 V5 V6 -62.68(18) 7 . . 7
V8A U1 V5 V6 -12.8(2) 7 . . 7
V3 U1 V5 V6 107.60(6) . . . 7
O20 V6 V7 O22 6.8(4) . . . .
O21 V6 V7 O22 139.5(4) . . . .
O5 V6 V7 O22 97.8(4) . . . .
O16 V6 V7 O22 -108.4(4) 7 . . .
O19 V6 V7 O22 -79.8(4) . . . .
V8A V6 V7 O22 153.9(3) 7 . . .
V5 V6 V7 O22 -100.1(3) 7 . . .
O20 V6 V7 O23 139.2(4) . . . .
O21 V6 V7 O23 -88.1(4) . . . .
O5 V6 V7 O23 -129.8(5) . . . .
O16 V6 V7 O23 24.0(4) 7 . . .
O19 V6 V7 O23 52.6(4) . . . .
V8A V6 V7 O23 -73.7(3) 7 . . .
V5 V6 V7 O23 32.3(3) 7 . . .
O20 V6 V7 O6 -106.1(4) . . . .
O21 V6 V7 O6 26.6(4) . . . .
O5 V6 V7 O6 -15.1(4) . . . .
O16 V6 V7 O6 138.7(3) 7 . . .
O19 V6 V7 O6 167.3(4) . . . .
V8A V6 V7 O6 41.0(3) 7 . . .
V5 V6 V7 O6 147.0(2) 7 . . .
O20 V6 V7 O19 86.5(4) . . . .
O21 V6 V7 O19 -140.8(4) . . . .
O5 V6 V7 O19 177.6(5) . . . .
O16 V6 V7 O19 -28.7(4) 7 . . .
V8A V6 V7 O19 -126.4(3) 7 . . .
V5 V6 V7 O19 -20.3(3) 7 . . .
O20 V6 V7 O5 -91.0(4) . . . .
O21 V6 V7 O5 41.7(5) . . . .
O16 V6 V7 O5 153.8(4) 7 . . .
O19 V6 V7 O5 -177.6(5) . . . .
V8A V6 V7 O5 56.1(4) 7 . . .
V5 V6 V7 O5 162.1(3) 7 . . .
O20 V6 V7 V1 -95.2(3) . . . .
O21 V6 V7 V1 37.5(3) . . . .
O5 V6 V7 V1 -4.1(3) . . . .
O16 V6 V7 V1 149.6(2) 7 . . .
O19 V6 V7 V1 178.3(3) . . . .
V8A V6 V7 V1 51.94(14) 7 . . .
V5 V6 V7 V1 157.96(6) 7 . . .
O3 V1 V7 O22 -21.8(4) . . . .
O4 V1 V7 O22 -153.8(4) . . . .
O5 V1 V7 O22 -106.4(4) . . . .
O7 V1 V7 O22 90.8(3) . . . .
O6 V1 V7 O22 86.1(4) . . . .
V2 V1 V7 O22 88.5(3) . . . .
O3 V1 V7 O23 -152.2(4) . . . .
O4 V1 V7 O23 75.8(4) . . . .
O5 V1 V7 O23 123.2(5) . . . .
O7 V1 V7 O23 -39.6(4) . . . .
O6 V1 V7 O23 -44.3(5) . . . .
V2 V1 V7 O23 -41.9(3) . . . .
O3 V1 V7 O6 -108.0(4) . . . .
O4 V1 V7 O6 120.1(4) . . . .
O5 V1 V7 O6 167.5(5) . . . .
O7 V1 V7 O6 4.7(4) . . . .
V2 V1 V7 O6 2.3(3) . . . .
O3 V1 V7 O19 89.8(3) . . . .
O4 V1 V7 O19 -42.2(4) . . . .
O5 V1 V7 O19 5.2(4) . . . .
O7 V1 V7 O19 -157.5(3) . . . .
O6 V1 V7 O19 -162.2(4) . . . .
V2 V1 V7 O19 -159.9(2) . . . .
O3 V1 V7 O5 84.6(4) . . . .
O4 V1 V7 O5 -47.4(4) . . . .
O7 V1 V7 O5 -162.8(4) . . . .
O6 V1 V7 O5 -167.5(5) . . . .
V2 V1 V7 O5 -165.1(3) . . . .
O3 V1 V7 V6 88.6(3) . . . .
O4 V1 V7 V6 -43.4(3) . . . .
O5 V1 V7 V6 4.0(3) . . . .
O7 V1 V7 V6 -158.7(2) . . . .
O6 V1 V7 V6 -163.4(3) . . . .
V2 V1 V7 V6 -161.08(6) . . . .
O24 V8 V8A O25 96.6(7) . . . .
O15 V8 V8A O25 -132.5(6) . . . .
O21 V8 V8A O25 -171.7(9) 7 . . .
O9 V8 V8A O25 -27.3(9) . . . .
O24 V8 V8A O21 -91.7(5) . . . 7
O25 V8 V8A O21 171.7(9) . . . 7
O15 V8 V8A O21 39.2(6) . . . 7
O9 V8 V8A O21 144.4(4) . . . 7
O25 V8 V8A O24 -96.6(7) . . . .
O15 V8 V8A O24 130.9(6) . . . .
O21 V8 V8A O24 91.7(5) 7 . . .
O9 V8 V8A O24 -124.0(6) . . . .
O24 V8 V8A V6 -116.5(4) . . . 7
O25 V8 V8A V6 146.9(9) . . . 7
O15 V8 V8A V6 14.4(6) . . . 7
O21 V8 V8A V6 -24.8(3) 7 . . 7
O9 V8 V8A V6 119.5(4) . . . 7
O24 V8 V8A U1 67.2(6) . . . 7
O25 V8 V8A U1 -29.4(5) . . . 7
O15 V8 V8A U1 -161.9(3) . . . 7
O21 V8 V8A U1 158.9(7) 7 . . 7
O9 V8 V8A U1 -56.8(6) . . . 7
O3 V1 O4 U1 152.1(4) . . . .
O5 V1 O4 U1 -102.0(5) . . . .
O7 V1 O4 U1 48.7(5) . . . .
O6 V1 O4 U1 -24.4(7) . . . .
V2 V1 O4 U1 19.1(6) . . . .
V7 V1 O4 U1 -74.5(5) . . . .
O2 U1 O4 V1 -169.9(5) . . . .
O1 U1 O4 V1 7.4(5) . . . .
O25 U1 O4 V1 97.7(5) 7 . . .
O12 U1 O4 V1 -78.7(5) . . . .
O18 U1 O4 V1 -74.0(6) . . . .
O23 U1 O4 V1 96.0(6) 7 . . .
V8A U1 O4 V1 106.8(5) 7 . . .
V3 U1 O4 V1 -50.9(4) . . . .
V5 U1 O4 V1 -36.8(6) . . . .
O20 V6 O5 V1 -90.5(8) . . . .
O21 V6 O5 V1 18.7(8) . . . .
O16 V6 O5 V1 125.7(7) 7 . . .
O19 V6 O5 V1 169.3(8) . . . .
V8A V6 O5 V1 41.2(7) 7 . . .
V7 V6 O5 V1 167.7(10) . . . .
V5 V6 O5 V1 150.0(7) 7 . . .
O20 V6 O5 V7 101.7(4) . . . .
O21 V6 O5 V7 -149.0(3) . . . .
O16 V6 O5 V7 -42.0(6) 7 . . .
O19 V6 O5 V7 1.5(3) . . . .
V8A V6 O5 V7 -126.6(3) 7 . . .
V5 V6 O5 V7 -17.8(3) 7 . . .
O3 V1 O5 V6 85.3(8) . . . .
O4 V1 O5 V6 -23.7(8) . . . .
O7 V1 O5 V6 -136.7(7) . . . .
O6 V1 O5 V6 -160.0(8) . . . .
V2 V1 O5 V6 -152.5(7) . . . .
V7 V1 O5 V6 -167.8(10) . . . .
O3 V1 O5 V7 -106.9(4) . . . .
O4 V1 O5 V7 144.1(3) . . . .
O7 V1 O5 V7 31.1(7) . . . .
O6 V1 O5 V7 7.8(3) . . . .
V2 V1 O5 V7 15.3(3) . . . .
O22 V7 O5 V6 -98.7(4) . . . .
O23 V7 O5 V6 80.1(6) . . . .
O6 V7 O5 V6 165.3(4) . . . .
O19 V7 O5 V6 -1.6(3) . . . .
V1 V7 O5 V6 173.4(5) . . . .
O22 V7 O5 V1 87.9(4) . . . .
O23 V7 O5 V1 -93.4(5) . . . .
O6 V7 O5 V1 -8.1(3) . . . .
O19 V7 O5 V1 -175.0(4) . . . .
V6 V7 O5 V1 -173.4(5) . . . .
O8 V2 O6 V7 -86.1(8) . . . .
O9 V2 O6 V7 22.6(9) . . . .
O10 V2 O6 V7 127.2(7) . . . .
O7 V2 O6 V7 171.7(9) . . . .
V1 V2 O6 V7 172.4(10) . . . .
V3 V2 O6 V7 153.4(7) . . . .
O8 V2 O6 V1 101.5(4) . . . .
O9 V2 O6 V1 -149.8(3) . . . .
O10 V2 O6 V1 -45.2(6) . . . .
O7 V2 O6 V1 -0.7(3) . . . .
V3 V2 O6 V1 -18.9(3) . . . .
O22 V7 O6 V2 83.6(8) . . . .
O23 V7 O6 V2 -25.7(9) . . . .
O19 V7 O6 V2 -140.1(7) . . . .
O5 V7 O6 V2 -164.6(9) . . . .
V6 V7 O6 V2 -155.5(7) . . . .
V1 V7 O6 V2 -172.4(10) . . . .
O22 V7 O6 V1 -104.0(4) . . . .
O23 V7 O6 V1 146.7(3) . . . .
O19 V7 O6 V1 32.3(7) . . . .
O5 V7 O6 V1 7.8(3) . . . .
V6 V7 O6 V1 16.9(3) . . . .
O3 V1 O6 V2 -95.2(4) . . . .
O4 V1 O6 V2 81.1(5) . . . .
O5 V1 O6 V2 168.2(4) . . . .
O7 V1 O6 V2 0.7(3) . . . .
V7 V1 O6 V2 176.2(5) . . . .
O3 V1 O6 V7 88.7(4) . . . .
O4 V1 O6 V7 -95.1(5) . . . .
O5 V1 O6 V7 -8.0(3) . . . .
O7 V1 O6 V7 -175.5(4) . . . .
V2 V1 O6 V7 -176.2(5) . . . .
O11 V3 O7 V1 125.2(6) . . . .
O12 V3 O7 V1 17.6(6) . . . .
O13 V3 O7 V1 -88.4(7) . . . .
O10 V3 O7 V1 -136.0(6) . . . .
V4 V3 O7 V1 -117.1(5) . . . .
V2 V3 O7 V1 -132.8(7) . . . .
U1 V3 O7 V1 -18.4(5) . . . .
O11 V3 O7 V2 -102.0(4) . . . .
O12 V3 O7 V2 150.4(3) . . . .
O13 V3 O7 V2 44.4(6) . . . .
O10 V3 O7 V2 -3.2(3) . . . .
V4 V3 O7 V2 15.7(3) . . . .
U1 V3 O7 V2 114.4(3) . . . .
O3 V1 O7 V3 -112.2(6) . . . .
O4 V1 O7 V3 -4.5(6) . . . .
O5 V1 O7 V3 109.7(7) . . . .
O6 V1 O7 V3 132.9(6) . . . .
V2 V1 O7 V3 133.5(7) . . . .
V7 V1 O7 V3 130.0(5) . . . .
O3 V1 O7 V2 114.3(4) . . . .
O4 V1 O7 V2 -138.1(3) . . . .
O5 V1 O7 V2 -23.9(7) . . . .
O6 V1 O7 V2 -0.6(3) . . . .
V7 V1 O7 V2 -3.6(3) . . . .
O8 V2 O7 V3 107.0(4) . . . .
O9 V2 O7 V3 -65.4(7) . . . .
O6 V2 O7 V3 -149.8(4) . . . .
O10 V2 O7 V3 3.3(3) . . . .
V1 V2 O7 V3 -150.5(5) . . . .
O8 V2 O7 V1 -102.5(4) . . . .
O9 V2 O7 V1 85.1(6) . . . .
O6 V2 O7 V1 0.7(3) . . . .
O10 V2 O7 V1 153.8(4) . . . .
V3 V2 O7 V1 150.5(5) . . . .
O8 V2 O9 V8 -161.4(5) . . . .
O6 V2 O9 V8 89.4(6) . . . .
O10 V2 O9 V8 -53.5(6) . . . .
O7 V2 O9 V8 11.0(10) . . . .
V1 V2 O9 V8 64.9(7) . . . .
V3 V2 O9 V8 -29.9(7) . . . .
V8A V8 O9 V2 -53.7(8) . . . .
O24 V8 O9 V2 179.6(6) . . . .
O25 V8 O9 V2 -70.1(6) . . . .
O15 V8 O9 V2 72.9(6) . . . .
O21 V8 O9 V2 26.1(10) 7 . . .
O14 V4 O10 V2 -133.3(6) . . . .
O15 V4 O10 V2 -27.2(6) . . . .
O16 V4 O10 V2 69.2(7) . . . .
O13 V4 O10 V2 128.0(6) . . . .
V3 V4 O10 V2 126.9(7) . . . .
V5 V4 O10 V2 104.0(5) . . . .
O14 V4 O10 V3 99.7(4) . . . .
O15 V4 O10 V3 -154.1(3) . . . .
O16 V4 O10 V3 -57.7(5) . . . .
O13 V4 O10 V3 1.1(3) . . . .
V5 V4 O10 V3 -22.9(3) . . . .
O8 V2 O10 V4 128.4(6) . . . .
O9 V2 O10 V4 21.7(6) . . . .
O6 V2 O10 V4 -85.0(7) . . . .
O7 V2 O10 V4 -129.9(6) . . . .
V1 V2 O10 V4 -113.2(5) . . . .
V3 V2 O10 V4 -126.8(7) . . . .
O8 V2 O10 V3 -104.8(4) . . . .
O9 V2 O10 V3 148.5(3) . . . .
O6 V2 O10 V3 41.7(6) . . . .
O7 V2 O10 V3 -3.1(3) . . . .
V1 V2 O10 V3 13.6(3) . . . .
O11 V3 O10 V4 -106.2(4) . . . .
O12 V3 O10 V4 77.1(7) . . . .
O7 V3 O10 V4 148.8(4) . . . .
O13 V3 O10 V4 -1.1(3) . . . .
V2 V3 O10 V4 145.5(5) . . . .
U1 V3 O10 V4 74.3(3) . . . .
O11 V3 O10 V2 108.3(4) . . . .
O12 V3 O10 V2 -68.4(7) . . . .
O7 V3 O10 V2 3.3(3) . . . .
O13 V3 O10 V2 -146.6(4) . . . .
V4 V3 O10 V2 -145.5(5) . . . .
U1 V3 O10 V2 -71.2(3) . . . .
O11 V3 O12 U1 179.2(3) . . . .
O7 V3 O12 U1 -71.1(3) . . . .
O13 V3 O12 U1 69.2(4) . . . .
O10 V3 O12 U1 -4.1(8) . . . .
V4 V3 O12 U1 45.7(4) . . . .
V2 V3 O12 U1 -48.7(4) . . . .
O2 U1 O12 V3 179.6(4) . . . .
O1 U1 O12 V3 -2.7(4) . . . .
O25 U1 O12 V3 82.5(5) 7 . . .
O4 U1 O12 V3 88.2(4) . . . .
O18 U1 O12 V3 -88.8(4) . . . .
O23 U1 O12 V3 -87.1(5) 7 . . .
V8A U1 O12 V3 94.9(4) 7 . . .
V5 U1 O12 V3 -61.2(3) . . . .
O17 V5 O13 V3 140.2(5) . . . .
O18 V5 O13 V3 30.8(6) . . . .
O19 V5 O13 V3 -73.1(7) 7 . . .
O16 V5 O13 V3 -121.3(5) . . . .
V4 V5 O13 V3 -120.3(6) . . . .
V6 V5 O13 V3 -100.0(5) 7 . . .
U1 V5 O13 V3 -4.6(5) . . . .
O17 V5 O13 V4 -99.5(4) . . . .
O18 V5 O13 V4 151.2(3) . . . .
O19 V5 O13 V4 47.2(5) 7 . . .
O16 V5 O13 V4 -1.0(3) . . . .
V6 V5 O13 V4 20.4(3) 7 . . .
U1 V5 O13 V4 115.8(3) . . . .
O11 V3 O13 V5 -139.1(5) . . . .
O12 V3 O13 V5 -30.9(6) . . . .
O7 V3 O13 V5 74.5(7) . . . .
O10 V3 O13 V5 121.7(5) . . . .
V4 V3 O13 V5 120.7(6) . . . .
V2 V3 O13 V5 101.4(5) . . . .
U1 V3 O13 V5 4.6(5) . . . .
O11 V3 O13 V4 100.2(4) . . . .
O12 V3 O13 V4 -151.5(3) . . . .
O7 V3 O13 V4 -46.2(6) . . . .
O10 V3 O13 V4 1.1(3) . . . .
V2 V3 O13 V4 -19.3(3) . . . .
U1 V3 O13 V4 -116.1(3) . . . .
O14 V4 O13 V5 109.3(4) . . . .
O15 V4 O13 V5 -67.5(7) . . . .
O10 V4 O13 V5 -140.9(4) . . . .
O16 V4 O13 V5 1.0(3) . . . .
V3 V4 O13 V5 -139.8(5) . . . .
O14 V4 O13 V3 -110.9(4) . . . .
O15 V4 O13 V3 72.3(7) . . . .
O10 V4 O13 V3 -1.1(3) . . . .
O16 V4 O13 V3 140.8(4) . . . .
V5 V4 O13 V3 139.8(5) . . . .
O14 V4 O15 V8 178.3(5) . . . .
O10 V4 O15 V8 65.2(5) . . . .
O16 V4 O15 V8 -70.4(5) . . . .
O13 V4 O15 V8 -4.9(10) . . . .
V3 V4 O15 V8 44.1(6) . . . .
V5 V4 O15 V8 -50.5(5) . . . .
V8A V8 O15 V4 49.3(7) . . . .
O24 V8 O15 V4 -179.2(5) . . . .
O25 V8 O15 V4 1.5(8) . . . .
O21 V8 O15 V4 81.0(5) 7 . . .
O9 V8 O15 V4 -78.0(5) . . . .
O14 V4 O16 V6 134.6(5) . . . 7
O15 V4 O16 V6 29.1(5) . . . 7
O10 V4 O16 V6 -67.8(7) . . . 7
O13 V4 O16 V6 -126.9(6) . . . 7
V3 V4 O16 V6 -102.6(5) . . . 7
V5 V4 O16 V6 -125.9(7) . . . 7
O14 V4 O16 V5 -99.5(4) . . . .
O15 V4 O16 V5 155.0(3) . . . .
O10 V4 O16 V5 58.1(5) . . . .
O13 V4 O16 V5 -1.0(3) . . . .
V3 V4 O16 V5 23.3(3) . . . .
O17 V5 O16 V4 106.3(4) . . . .
O18 V5 O16 V4 -76.3(7) . . . .
O19 V5 O16 V4 -148.6(4) 7 . . .
O13 V5 O16 V4 1.0(3) . . . .
V6 V5 O16 V4 -143.3(5) 7 . . .
U1 V5 O16 V4 -73.7(3) . . . .
O17 V5 O16 V6 -110.4(4) . . . 7
O18 V5 O16 V6 67.0(7) . . . 7
O19 V5 O16 V6 -5.3(3) 7 . . 7
O13 V5 O16 V6 144.4(4) . . . 7
V4 V5 O16 V6 143.3(5) . . . 7
U1 V5 O16 V6 69.6(3) . . . 7
O17 V5 O18 U1 -178.8(4) . . . .
O19 V5 O18 U1 71.8(4) 7 . . .
O13 V5 O18 U1 -68.4(4) . . . .
O16 V5 O18 U1 3.9(9) . . . .
V4 V5 O18 U1 -45.2(5) . . . .
V6 V5 O18 U1 47.2(5) 7 . . .
O2 U1 O18 V5 179.8(4) . . . .
O1 U1 O18 V5 1.0(4) . . . .
O25 U1 O18 V5 -82.5(6) 7 . . .
O12 U1 O18 V5 88.7(4) . . . .
O4 U1 O18 V5 83.9(5) . . . .
O23 U1 O18 V5 -90.2(4) 7 . . .
V8A U1 O18 V5 -97.8(6) 7 . . .
V3 U1 O18 V5 60.9(3) . . . .
O22 V7 O19 V5 -119.4(6) . . . 7
O23 V7 O19 V5 -10.7(6) . . . 7
O6 V7 O19 V5 104.4(7) . . . 7
O5 V7 O19 V5 128.9(6) . . . 7
V6 V7 O19 V5 127.4(7) . . . 7
V1 V7 O19 V5 125.6(5) . . . 7
O22 V7 O19 V6 113.2(3) . . . .
O23 V7 O19 V6 -138.1(3) . . . .
O6 V7 O19 V6 -23.0(7) . . . .
O5 V7 O19 V6 1.5(3) . . . .
V1 V7 O19 V6 -1.8(3) . . . .
O20 V6 O19 V5 108.0(4) . . . 7
O21 V6 O19 V5 -65.7(7) . . . 7
O5 V6 O19 V5 -148.5(4) . . . 7
O16 V6 O19 V5 5.3(3) 7 . . 7
V8A V6 O19 V5 -77.0(3) 7 . . 7
V7 V6 O19 V5 -146.9(5) . . . 7
O20 V6 O19 V7 -105.0(4) . . . .
O21 V6 O19 V7 81.2(7) . . . .
O5 V6 O19 V7 -1.5(3) . . . .
O16 V6 O19 V7 152.2(4) 7 . . .
V8A V6 O19 V7 69.9(4) 7 . . .
V5 V6 O19 V7 146.9(5) 7 . . .
O20 V6 O21 V8A 165.7(5) . . . 7
O5 V6 O21 V8A 56.1(6) . . . 7
O16 V6 O21 V8A -87.3(6) 7 . . 7
O19 V6 O21 V8A -20.6(10) . . . 7
V7 V6 O21 V8A 31.5(7) . . . 7
V5 V6 O21 V8A -62.8(6) 7 . . 7
O20 V6 O21 V8 -159.7(6) . . . 7
O5 V6 O21 V8 90.7(6) . . . 7
O16 V6 O21 V8 -52.7(6) 7 . . 7
O19 V6 O21 V8 14.0(10) . . . 7
V8A V6 O21 V8 34.6(4) 7 . . 7
V7 V6 O21 V8 66.2(6) . . . 7
V5 V6 O21 V8 -28.1(7) 7 . . 7
O22 V7 O23 U1 158.4(4) . . . 7
O6 V7 O23 U1 -97.2(4) . . . 7
O19 V7 O23 U1 54.0(5) . . . 7
O5 V7 O23 U1 -20.4(8) . . . 7
V6 V7 O23 U1 23.3(6) . . . 7
V1 V7 O23 U1 -71.0(5) . . . 7
O25 V8 O24 V8A 40.4(5) . . . .
O15 V8 O24 V8A -139.1(5) . . . .
O21 V8 O24 V8A -56.7(5) 7 . . .
O9 V8 O24 V8A 136.1(5) . . . .
O25 V8A O24 V8 -98.7(8) . . . .
O21 V8A O24 V8 93.3(6) 7 . . .
V6 V8A O24 V8 88.6(5) 7 . . .
U1 V8A O24 V8 -128.8(5) 7 . . .
O21 V8A O25 V8 -161(2) 7 . . .
O24 V8A O25 V8 47.5(5) . . . .
V6 V8A O25 V8 -140.1(10) 7 . . .
U1 V8A O25 V8 125.8(7) 7 . . .
V8 V8A O25 U1 -125.8(7) . . . 7
O21 V8A O25 U1 73.4(19) 7 . . 7
O24 V8A O25 U1 -78.3(9) . . . 7
V6 V8A O25 U1 94.1(9) 7 . . 7
O24 V8 O25 V8A -97.5(8) . . . .
O15 V8 O25 V8A 81.8(9) . . . .
O21 V8 O25 V8A 6.8(7) 7 . . .
O9 V8 O25 V8A 158.0(7) . . . .
V8A V8 O25 U1 96.6(10) . . . 7
O24 V8 O25 U1 -0.9(9) . . . 7
O15 V8 O25 U1 178.4(5) . . . 7
O21 V8 O25 U1 103.3(7) 7 . . 7
O9 V8 O25 U1 -105.4(7) . . . 7
N1 C2 C3 N2 2(2) . . . .
N3 C8 C9 N4 0.0(14) . . . .
N5 C14 C15 N6 0.4(15) . . . .
N7 C20 C21 N8 1.1(16) . . . .
C3 C2 N1 C1 -2(2) . . . .
C3 C2 N1 C6 -172(2) . . . .
N2 C1 N1 C2 1.0(19) . . . .
N2 C1 N1 C6 172.5(17) . . . .
N1 C1 N2 C3 0.0(18) . . . .
N1 C1 N2 C4 -177.0(14) . . . .
C2 C3 N2 C1 -1(2) . . . .
C2 C3 N2 C4 175.9(15) . . . .
C5 C4 N2 C1 -137.9(16) . . . .
C5 C4 N2 C3 46(2) . . . .
N4 C7 N3 C8 -0.4(12) . . . .
N4 C7 N3 C12 -179.4(10) . . . .
C9 C8 N3 C7 0.2(13) . . . .
C9 C8 N3 C12 179.3(10) . . . .
N3 C7 N4 C9 0.4(12) . . . .
N3 C7 N4 C10 177.9(10) . . . .
C8 C9 N4 C7 -0.3(14) . . . .
C8 C9 N4 C10 -177.8(11) . . . .
C11 C10 N4 C7 121.7(15) . . . .
C11 C10 N4 C9 -61.2(18) . . . .
N6 C13 N5 C14 -1.6(14) . . . .
N6 C13 N5 C18 -178.0(14) . . . .
C15 C14 N5 C13 0.7(15) . . . .
C15 C14 N5 C18 177.1(14) . . . .
N5 C13 N6 C15 1.8(14) . . . .
N5 C13 N6 C16 175.7(11) . . . .
C14 C15 N6 C13 -1.4(14) . . . .
C14 C15 N6 C16 -175.4(11) . . . .
C17 C16 N6 C13 -110.6(14) . . . .
C17 C16 N6 C15 62.4(15) . . . .
N8 C19 N7 C20 0.6(16) . . . .
N8 C19 N7 C24 178.2(13) . . . .
C21 C20 N7 C19 -1.0(16) . . . .
C21 C20 N7 C24 -178.9(13) . . . .
N7 C19 N8 C21 0.1(18) . . . .
N7 C19 N8 C22 -176.0(14) . . . .
C20 C21 N8 C19 -0.7(18) . . . .
C20 C21 N8 C22 175.4(14) . . . .
C23 C22 N8 C19 74(2) . . . .
C23 C22 N8 C21 -102.1(18) . . . .
